data_7125258
loop_
_publ_author_name
'Ma, Qiang-Qiang'
'Liu, Ting'
'Li, Shujun'
'Zhang, Jie'
'Chen, Xuenian'
'Guan, Hairong'

_publ_section_title
;
 Highly efficient reduction of carbon dioxide with a borane catalyzed by
 bis(phosphinite) pincer ligated palladium thiolate complexes.
;
_journal_issue 99
_journal_name_full 'Chemical communications (Cambridge, England)'
_journal_page_first 14262
_journal_page_last 14265
_journal_paper_doi 10.1039/c6cc07987c
_journal_volume 52
_journal_year 2016
_chemical_formula_sum 'C24 H36 O2 P2 Pd S'
_chemical_formula_weight 556.93
_space_group_crystal_system triclinic
_space_group_IT_number 2
_space_group_name_Hall '-P 1'
_space_group_name_H-M_alt 'P -1'
_atom_sites_solution_hydrogens mixed
_audit_creation_method SHELXL-2014/7
_audit_update_record
;
2016-09-06 deposited with the CCDC.
2016-11-16 downloaded from the CCDC.
;
_cell_angle_alpha 73.3056(17)
_cell_angle_beta 80.9582(19)
_cell_angle_gamma 74.8990(18)
_cell_formula_units_Z 2
_cell_length_a 8.7065(15)
_cell_length_b 11.0937(19)
_cell_length_c 15.130(3)
_cell_measurement_reflns_used 6297
_cell_measurement_temperature 296(2)
_cell_measurement_theta_max 27.45
_cell_measurement_theta_min 4.43
_cell_volume 1346.1(4)
_computing_structure_refinement 'SHELXL-2014/7 (Sheldrick, 2014)'
_diffrn_ambient_temperature 296(2)
_diffrn_detector_area_resol_mean '100x100 microns'
_diffrn_measured_fraction_theta_full 0.995
_diffrn_measured_fraction_theta_max 0.995
_diffrn_measurement_device_type 'CCD area detector'
_diffrn_measurement_method 'phi and omega scans'
_diffrn_radiation_type MoK\a
_diffrn_radiation_wavelength 0.71073
_diffrn_reflns_av_R_equivalents 0.0172
_diffrn_reflns_av_unetI/netI 0.0242
_diffrn_reflns_Laue_measured_fraction_full 0.995
_diffrn_reflns_Laue_measured_fraction_max 0.995
_diffrn_reflns_limit_h_max 10
_diffrn_reflns_limit_h_min -10
_diffrn_reflns_limit_k_max 13
_diffrn_reflns_limit_k_min -13
_diffrn_reflns_limit_l_max 18
_diffrn_reflns_limit_l_min -18
_diffrn_reflns_number 9535
_diffrn_reflns_point_group_measured_fraction_full 0.995
_diffrn_reflns_point_group_measured_fraction_max 0.995
_diffrn_reflns_theta_full 25.100
_diffrn_reflns_theta_max 25.100
_diffrn_reflns_theta_min 1.411
_exptl_absorpt_coefficient_mu 0.903
_exptl_crystal_colour orange
_exptl_crystal_density_diffrn 1.374
_exptl_crystal_description block
_exptl_crystal_F_000 576.0
_refine_diff_density_max 0.378
_refine_diff_density_min -0.584
_refine_diff_density_rms 0.152
_refine_ls_extinction_method none
_refine_ls_goodness_of_fit_ref 1.015
_refine_ls_hydrogen_treatment mixed
_refine_ls_matrix_type full
_refine_ls_number_parameters 404
_refine_ls_number_reflns 4785
_refine_ls_number_restraints 0
_refine_ls_restrained_S_all 1.015
_refine_ls_R_factor_all 0.0286
_refine_ls_R_factor_gt 0.0235
_refine_ls_shift/su_max 0.001
_refine_ls_shift/su_mean 0.000
_refine_ls_structure_factor_coef Fsqd
_refine_ls_weighting_details 'w=1/[\s^2^(Fo^2^)+(0.0563P)^2^+0.0594P] where P=(Fo^2^+2Fc^2^)/3'
_refine_ls_weighting_scheme calc
_refine_ls_wR_factor_gt 0.0657
_refine_ls_wR_factor_ref 0.0757
_reflns_Friedel_coverage 0.000
_reflns_number_gt 4369
_reflns_number_total 4807
_reflns_threshold_expression 'I > 2\s(I)'
_cod_data_source_file c6cc07987c3.cif
_cod_data_source_block 1_0m
_cod_database_code 7125258
_shelx_shelxl_version_number 2014/7
_shelx_space_group_comment
;
The symmetry employed for this shelxl refinement is uniquely defined
by the following loop, which should always be used as a source of
symmetry information in preference to the above space-group names.
They are only intended as comments.
;

loop_
_space_group_symop_operation_xyz
'x, y, z'
'-x, -y, -z'

loop_
_atom_site_label
_atom_site_type_symbol
_atom_site_fract_x
_atom_site_fract_y
_atom_site_fract_z
_atom_site_U_iso_or_equiv
_atom_site_adp_type
_atom_site_occupancy
_atom_site_site_symmetry_order
_atom_site_calc_flag
_atom_site_refinement_flags_posn
_atom_site_refinement_flags_adp
C1 C -0.2340(6) 1.0343(4) 0.1281(3) 0.0811(13) Uani 1 1 d . .
C2 C 0.0790(3) 0.7739(3) 0.3645(2) 0.0477(7) Uani 1 1 d . .
C3 C -0.0234(5) 0.7024(5) 0.4433(3) 0.0713(10) Uani 1 1 d . .
C4 C 0.1623(5) 0.8536(5) 0.3993(4) 0.0773(12) Uani 1 1 d . .
C5 C 0.2716(3) 0.3935(2) 0.33573(16) 0.0334(5) Uani 1 1 d . .
C6 C 0.3072(3) 0.2625(2) 0.33959(16) 0.0357(5) Uani 1 1 d . .
C7 C 0.3448(3) 0.4291(2) 0.39667(17) 0.0368(5) Uani 1 1 d . .
C8 C -0.1427(3) 0.8035(2) 0.16087(17) 0.0382(6) Uani 1 1 d . .
C10 C 0.4063(3) 0.1706(3) 0.40141(18) 0.0432(6) Uani 1 1 d . .
C11 C 0.4447(3) 0.3406(3) 0.46008(18) 0.0442(6) Uani 1 1 d . .
C12 C 0.2273(3) 0.3244(3) 0.09220(18) 0.0415(6) Uani 1 1 d . .
C13 C -0.0540(4) 0.2795(3) 0.2211(2) 0.0499(7) Uani 1 1 d . .
C14 C 0.3630(3) 0.7357(3) 0.2312(2) 0.0504(7) Uani 1 1 d . .
C15 C -0.1446(4) 0.9253(3) 0.1021(2) 0.0558(8) Uani 1 1 d . .
C16 C -0.2351(3) 0.7955(3) 0.2448(2) 0.0505(7) Uani 1 1 d . .
C17 C 0.4747(3) 0.2117(3) 0.46108(19) 0.0477(7) Uani 1 1 d . .
C18 C 0.2637(5) 0.1877(3) 0.0813(3) 0.0602(8) Uani 1 1 d . .
C19 C -0.3232(4) 0.9061(4) 0.2697(3) 0.0642(9) Uani 1 1 d . .
C20 C -0.1633(4) 0.3571(4) 0.1448(3) 0.0654(9) Uani 1 1 d . .
C21 C 0.4973(4) 0.6340(4) 0.1973(3) 0.0684(10) Uani 1 1 d . .
H21A H 0.4562 0.5980 0.1579 0.103 Uiso 1 1 calc R U
H21B H 0.5380 0.5665 0.2496 0.103 Uiso 1 1 calc R U
H21C H 0.5818 0.6738 0.1632 0.103 Uiso 1 1 calc R U
C22 C 0.3779(5) 0.3776(5) 0.0734(3) 0.0728(11) Uani 1 1 d . .
C23 C -0.3227(5) 1.0254(4) 0.2119(3) 0.0730(10) Uani 1 1 d . .
H1 H 0.313(4) 0.180(3) 0.023(3) 0.075(11) Uiso 1 1 d . .
H2 H 0.339(4) 0.131(3) 0.129(2) 0.060(9) Uiso 1 1 d . .
H4 H 0.492(3) 0.368(3) 0.497(2) 0.045(7) Uiso 1 1 d . .
H5 H 0.540(4) 0.151(3) 0.501(2) 0.051(8) Uiso 1 1 d . .
H6 H 0.423(3) 0.083(3) 0.406(2) 0.047(8) Uiso 1 1 d . .
H7 H -0.089(4) 0.928(3) 0.051(2) 0.051(9) Uiso 1 1 d . .
H9 H -0.396(5) 1.098(4) 0.238(3) 0.087(12) Uiso 1 1 d . .
H10 H -0.383(5) 0.887(4) 0.337(3) 0.099(13) Uiso 1 1 d . .
O2 O 0.3152(2) 0.55998(17) 0.39295(13) 0.0447(4) Uani 1 1 d . .
O1 O 0.2404(2) 0.22198(16) 0.27814(12) 0.0444(4) Uani 1 1 d . .
P1 P 0.12725(7) 0.33989(6) 0.20498(4) 0.03335(15) Uani 1 1 d . .
P2 P 0.21202(7) 0.65718(6) 0.30630(4) 0.03403(15) Uani 1 1 d . .
Pd1 Pd 0.12742(2) 0.52380(2) 0.24349(2) 0.02988(8) Uani 1 1 d . .
S1 S -0.03118(10) 0.66470(7) 0.12506(5) 0.05056(19) Uani 1 1 d . .
C24 C -0.1361(7) 0.2813(7) 0.3179(3) 0.0939(16) Uani 1 1 d . .
C25 C 0.2879(6) 0.8410(5) 0.1515(4) 0.0895(14) Uani 1 1 d . .
H19 H 0.016(3) 0.828(3) 0.322(2) 0.047(8) Uiso 1 1 d . .
H16 H 0.216(4) 0.904(3) 0.352(2) 0.049(10) Uiso 1 1 d . .
H24 H 0.198(6) 0.910(5) 0.189(3) 0.118(16) Uiso 1 1 d . .
H23 H 0.368(5) 0.872(4) 0.118(3) 0.078(12) Uiso 1 1 d . .
H11 H -0.013(4) 0.190(3) 0.222(2) 0.059(9) Uiso 1 1 d . .
H21 H 0.410(4) 0.771(3) 0.279(2) 0.066(9) Uiso 1 1 d . .
H17 H 0.082(7) 0.907(5) 0.445(4) 0.15(2) Uiso 1 1 d . .
H12 H 0.158(4) 0.372(3) 0.055(2) 0.047(8) Uiso 1 1 d . .
H22 H 0.233(7) 0.804(5) 0.118(4) 0.13(2) Uiso 1 1 d . .
H18 H 0.232(5) 0.799(4) 0.444(3) 0.094(14) Uiso 1 1 d . .
H14 H -0.110(5) 0.762(4) 0.469(3) 0.096(13) Uiso 1 1 d . .
H15 H -0.062(5) 0.648(4) 0.426(3) 0.073(12) Uiso 1 1 d . .
H20 H -0.234(4) 0.715(3) 0.287(2) 0.067(10) Uiso 1 1 d . .
H25 H 0.171(6) 0.155(4) 0.099(3) 0.099(15) Uiso 1 1 d . .
H13 H 0.047(5) 0.650(4) 0.496(3) 0.082(11) Uiso 1 1 d . .
H26 H -0.065(5) 0.222(4) 0.374(3) 0.094(14) Uiso 1 1 d . .
H31 H -0.259(5) 0.320(4) 0.161(3) 0.088(12) Uiso 1 1 d . .
H30 H -0.119(5) 0.349(4) 0.092(3) 0.079(13) Uiso 1 1 d . .
H36 H 0.430(5) 0.376(4) 0.016(3) 0.095(13) Uiso 1 1 d . .
H27 H -0.225(6) 0.248(4) 0.331(3) 0.104(15) Uiso 1 1 d . .
H35 H 0.459(5) 0.323(4) 0.135(3) 0.114(15) Uiso 1 1 d . .
H28 H -0.168(5) 0.361(4) 0.327(3) 0.075(13) Uiso 1 1 d . .
H29 H -0.187(5) 0.448(4) 0.152(3) 0.093(13) Uiso 1 1 d . .
H34 H 0.354(4) 0.461(4) 0.071(2) 0.071(12) Uiso 1 1 d . .
H37 H -0.230(6) 1.095(5) 0.102(3) 0.108(19) Uiso 1 1 d . .

loop_
_atom_site_aniso_label
_atom_site_aniso_U_11
_atom_site_aniso_U_22
_atom_site_aniso_U_33
_atom_site_aniso_U_23
_atom_site_aniso_U_13
_atom_site_aniso_U_12
C1 0.120(4) 0.035(2) 0.082(3) -0.0125(19) -0.020(2) -0.002(2)
C2 0.0433(15) 0.0465(16) 0.0561(17) -0.0264(14) -0.0114(13) 0.0037(13)
C3 0.063(2) 0.093(3) 0.061(2) -0.036(2) 0.0075(18) -0.013(2)
C4 0.076(3) 0.076(3) 0.103(3) -0.061(3) -0.015(3) -0.010(2)
C5 0.0344(12) 0.0317(13) 0.0320(12) -0.0067(10) -0.0009(10) -0.0066(10)
C6 0.0409(13) 0.0339(13) 0.0310(12) -0.0073(10) -0.0016(10) -0.0087(11)
C7 0.0371(13) 0.0364(13) 0.0356(13) -0.0090(11) -0.0049(10) -0.0056(10)
C8 0.0393(13) 0.0340(13) 0.0431(14) -0.0102(11) -0.0156(11) -0.0043(10)
C10 0.0489(15) 0.0314(14) 0.0414(14) -0.0023(11) -0.0065(12) -0.0019(12)
C11 0.0454(15) 0.0485(16) 0.0387(14) -0.0095(12) -0.0136(12) -0.0067(12)
C12 0.0473(15) 0.0428(15) 0.0356(13) -0.0133(12) -0.0073(12) -0.0066(12)
C13 0.0490(16) 0.0482(17) 0.0596(18) -0.0193(14) 0.0008(13) -0.0209(14)
C14 0.0462(16) 0.0480(16) 0.0629(18) -0.0166(14) -0.0006(13) -0.0208(13)
C15 0.074(2) 0.0435(17) 0.0468(17) -0.0109(14) -0.0024(15) -0.0103(15)
C16 0.0506(16) 0.0523(18) 0.0485(16) -0.0080(14) -0.0101(13) -0.0138(14)
C17 0.0482(16) 0.0456(16) 0.0407(15) 0.0003(13) -0.0138(12) -0.0025(13)
C18 0.074(2) 0.055(2) 0.056(2) -0.0306(17) -0.0068(18) -0.0046(18)
C19 0.0515(18) 0.081(3) 0.061(2) -0.0319(19) -0.0014(15) -0.0035(17)
C20 0.0466(19) 0.070(2) 0.090(3) -0.031(2) -0.0128(18) -0.0165(17)
C21 0.0533(19) 0.077(2) 0.083(2) -0.037(2) 0.0187(17) -0.0261(17)
C22 0.074(2) 0.091(3) 0.069(2) -0.042(2) 0.025(2) -0.041(2)
C23 0.075(2) 0.063(2) 0.077(2) -0.035(2) -0.0155(19) 0.0162(18)
O2 0.0518(11) 0.0383(10) 0.0498(11) -0.0162(9) -0.0207(9) -0.0057(8)
O1 0.0636(12) 0.0274(9) 0.0430(10) -0.0086(8) -0.0153(9) -0.0060(8)
P1 0.0392(3) 0.0288(3) 0.0343(3) -0.0101(3) -0.0054(3) -0.0082(3)
P2 0.0355(3) 0.0311(3) 0.0387(3) -0.0134(3) -0.0066(3) -0.0061(3)
Pd1 0.03342(12) 0.02658(12) 0.03045(12) -0.00905(8) -0.00614(7) -0.00443(8)
S1 0.0684(5) 0.0375(4) 0.0464(4) -0.0168(3) -0.0273(3) 0.0066(3)
C24 0.091(3) 0.136(5) 0.074(3) -0.039(3) 0.033(3) -0.069(4)
C25 0.092(3) 0.073(3) 0.089(3) 0.020(2) -0.003(3) -0.043(3)

loop_
_atom_type_symbol
_atom_type_description
_atom_type_scat_dispersion_real
_atom_type_scat_dispersion_imag
_atom_type_scat_source
C C 0.0033 0.0016 'International Tables Vol C Tables 4.2.6.8 and 6.1.1.4'
H H 0.0000 0.0000 'International Tables Vol C Tables 4.2.6.8 and 6.1.1.4'
O O 0.0106 0.0060 'International Tables Vol C Tables 4.2.6.8 and 6.1.1.4'
P P 0.1023 0.0942 'International Tables Vol C Tables 4.2.6.8 and 6.1.1.4'
S S 0.1246 0.1234 'International Tables Vol C Tables 4.2.6.8 and 6.1.1.4'
Pd Pd -0.9988 1.0072 'International Tables Vol C Tables 4.2.6.8 and 6.1.1.4'

loop_
_geom_angle_atom_site_label_1
_geom_angle_atom_site_label_2
_geom_angle_atom_site_label_3
_geom_angle
C23 C1 C15 121.3(4)
C23 C1 H37 116(4)
C15 C1 H37 122(5)
C4 C2 C3 111.0(3)
C4 C2 P2 114.9(2)
C3 C2 P2 108.7(2)
C4 C2 H19 107.4(19)
C3 C2 H19 108.8(19)
P2 C2 H19 105.8(19)
C2 C3 H14 112(2)
C2 C3 H15 112(3)
H14 C3 H15 110(4)
C2 C3 H13 108(2)
H14 C3 H13 107(3)
H15 C3 H13 107(3)
C2 C4 H16 113(2)
C2 C4 H17 112(3)
H16 C4 H17 114(4)
C2 C4 H18 110(3)
H16 C4 H18 111(3)
H17 C4 H18 97(4)
C6 C5 C7 116.4(2)
C6 C5 Pd1 121.19(18)
C7 C5 Pd1 122.39(18)
C10 C6 C5 122.8(2)
C10 C6 O1 118.5(2)
C5 C6 O1 118.7(2)
C11 C7 C5 122.9(2)
C11 C7 O2 119.1(2)
C5 C7 O2 117.9(2)
C15 C8 C16 117.7(3)
C15 C8 S1 119.7(2)
C16 C8 S1 122.5(2)
C6 C10 C17 118.3(3)
C6 C10 H6 121.6(19)
C17 C10 H6 120.1(19)
C17 C11 C7 118.0(2)
C17 C11 H4 121.7(19)
C7 C11 H4 120.2(19)
C18 C12 C22 111.5(3)
C18 C12 P1 113.5(2)
C22 C12 P1 109.6(2)
C18 C12 H12 108.9(19)
C22 C12 H12 110(2)
P1 C12 H12 102.4(19)
C20 C13 C24 112.5(4)
C20 C13 P1 110.7(2)
C24 C13 P1 109.2(2)
C20 C13 H11 115.2(19)
C24 C13 H11 105.9(19)
P1 C13 H11 102.7(19)
C25 C14 C21 111.9(3)
C25 C14 P2 110.4(3)
C21 C14 P2 109.6(2)
C25 C14 H21 113.9(18)
C21 C14 H21 108.6(18)
P2 C14 H21 101.8(17)
C1 C15 C8 120.4(3)
C1 C15 H7 123(2)
C8 C15 H7 116(2)
C8 C16 C19 120.9(3)
C8 C16 H20 120(2)
C19 C16 H20 119(2)
C11 C17 C10 121.6(3)
C11 C17 H5 120.4(19)
C10 C17 H5 118.0(19)
C12 C18 H1 114(2)
C12 C18 H2 108.0(18)
H1 C18 H2 107(3)
C12 C18 H25 109(3)
H1 C18 H25 114(3)
H2 C18 H25 103(3)
C23 C19 C16 120.8(3)
C23 C19 H10 126(2)
C16 C19 H10 113(2)
C13 C20 H31 105(2)
C13 C20 H30 111(3)
H31 C20 H30 110(3)
C13 C20 H29 103(2)
H31 C20 H29 112(3)
H30 C20 H29 115(3)
C14 C21 H21A 109.5
C14 C21 H21B 109.5
H21A C21 H21B 109.5
C14 C21 H21C 109.5
H21A C21 H21C 109.5
H21B C21 H21C 109.5
C12 C22 H36 113(3)
C12 C22 H35 109(2)
H36 C22 H35 114(3)
C12 C22 H34 111(2)
H36 C22 H34 103(3)
H35 C22 H34 108(3)
C19 C23 C1 118.8(3)
C19 C23 H9 112(2)
C1 C23 H9 129(2)
C7 O2 P2 114.47(15)
C6 O1 P1 114.79(15)
O1 P1 C12 102.89(11)
O1 P1 C13 101.11(13)
C12 P1 C13 107.21(13)
O1 P1 Pd1 105.04(6)
C12 P1 Pd1 116.15(9)
C13 P1 Pd1 121.60(10)
O2 P2 C14 101.90(13)
O2 P2 C2 100.52(12)
C14 P2 C2 107.91(14)
O2 P2 Pd1 105.31(7)
C14 P2 Pd1 113.56(10)
C2 P2 Pd1 124.33(10)
C5 Pd1 P1 80.27(7)
C5 Pd1 P2 79.16(7)
P1 Pd1 P2 158.25(3)
C5 Pd1 S1 174.54(7)
P1 Pd1 S1 95.26(3)
P2 Pd1 S1 104.85(3)
C8 S1 Pd1 109.98(8)
C13 C24 H26 115(2)
C13 C24 H27 113(3)
H26 C24 H27 102(3)
C13 C24 H28 114(3)
H26 C24 H28 106(3)
H27 C24 H28 106(4)
C14 C25 H24 102(2)
C14 C25 H23 105(3)
H24 C25 H23 115(4)
C14 C25 H22 109(3)
H24 C25 H22 111(4)
H23 C25 H22 114(4)

loop_
_geom_bond_atom_site_label_1
_geom_bond_atom_site_label_2
_geom_bond_distance
C1 C23 1.368(6)
C1 C15 1.382(5)
C1 H37 0.68(5)
C2 C4 1.518(4)
C2 C3 1.529(5)
C2 P2 1.830(3)
C2 H19 0.89(3)
C3 H14 0.98(4)
C3 H15 0.87(4)
C3 H13 1.03(4)
C4 H16 0.92(3)
C4 H17 1.08(6)
C4 H18 0.95(5)
C5 C6 1.391(3)
C5 C7 1.391(3)
C5 Pd1 2.015(2)
C6 C10 1.380(4)
C6 O1 1.397(3)
C7 C11 1.385(4)
C7 O2 1.393(3)
C8 C15 1.385(4)
C8 C16 1.385(4)
C8 S1 1.772(3)
C10 C17 1.387(4)
C10 H6 0.93(3)
C11 C17 1.381(4)
C11 H4 0.90(3)
C12 C18 1.518(4)
C12 C22 1.529(5)
C12 P1 1.823(3)
C12 H12 0.85(3)
C13 C20 1.526(5)
C13 C24 1.528(5)
C13 P1 1.827(3)
C13 H11 0.96(3)
C14 C25 1.512(6)
C14 C21 1.536(4)
C14 P2 1.827(3)
C14 H21 1.09(3)
C15 H7 0.85(3)
C16 C19 1.386(5)
C16 H20 0.94(4)
C17 H5 0.90(3)
C18 H1 0.94(4)
C18 H2 1.01(3)
C18 H25 0.94(5)
C19 C23 1.361(5)
C19 H10 1.06(4)
C20 H31 0.98(4)
C20 H30 0.85(4)
C20 H29 1.01(4)
C21 H21A 0.9600
C21 H21B 0.9600
C21 H21C 0.9600
C22 H36 0.92(4)
C22 H35 1.18(5)
C22 H34 0.89(4)
C23 H9 1.03(4)
O2 P2 1.6558(19)
O1 P1 1.6570(18)
P1 Pd1 2.2775(7)
P2 Pd1 2.2871(6)
Pd1 S1 2.3674(7)
C24 H26 1.08(4)
C24 H27 0.91(5)
C24 H28 0.90(4)
C25 H24 1.15(5)
C25 H23 0.88(4)
C25 H22 0.98(5)

loop_
_geom_torsion_atom_site_label_1
_geom_torsion_atom_site_label_2
_geom_torsion_atom_site_label_3
_geom_torsion_atom_site_label_4
_geom_torsion
C7 C5 C6 C10 1.5(4)
Pd1 C5 C6 C10 179.6(2)
C7 C5 C6 O1 -178.3(2)
Pd1 C5 C6 O1 -0.2(3)
C6 C5 C7 C11 -1.7(4)
Pd1 C5 C7 C11 -179.7(2)
C6 C5 C7 O2 178.3(2)
Pd1 C5 C7 O2 0.3(3)
C5 C6 C10 C17 -1.0(4)
O1 C6 C10 C17 178.8(2)
C5 C7 C11 C17 1.3(4)
O2 C7 C11 C17 -178.7(2)
C23 C1 C15 C8 0.0(6)
C16 C8 C15 C1 1.1(5)
S1 C8 C15 C1 178.4(3)
C15 C8 C16 C19 -1.5(4)
S1 C8 C16 C19 -178.7(2)
C7 C11 C17 C10 -0.7(4)
C6 C10 C17 C11 0.5(4)
C8 C16 C19 C23 0.9(5)
C16 C19 C23 C1 0.3(6)
C15 C1 C23 C19 -0.7(7)
C11 C7 O2 P2 172.99(19)
C5 C7 O2 P2 -7.0(3)
C10 C6 O1 P1 -178.44(19)
C5 C6 O1 P1 1.3(3)
C6 O1 P1 C12 120.32(18)
C6 O1 P1 C13 -128.93(18)
C6 O1 P1 Pd1 -1.65(18)
C18 C12 P1 O1 49.8(2)
C22 C12 P1 O1 -75.6(3)
C18 C12 P1 C13 -56.3(3)
C22 C12 P1 C13 178.3(3)
C18 C12 P1 Pd1 164.0(2)
C22 C12 P1 Pd1 38.5(3)
C20 C13 P1 O1 -167.0(2)
C24 C13 P1 O1 68.5(3)
C20 C13 P1 C12 -59.6(3)
C24 C13 P1 C12 175.9(3)
C20 C13 P1 Pd1 77.4(2)
C24 C13 P1 Pd1 -47.0(4)
C7 O2 P2 C14 -109.54(19)
C7 O2 P2 C2 139.43(19)
C7 O2 P2 Pd1 9.23(18)
C25 C14 P2 O2 -173.7(3)
C21 C14 P2 O2 62.5(2)
C25 C14 P2 C2 -68.4(3)
C21 C14 P2 C2 167.9(2)
C25 C14 P2 Pd1 73.6(3)
C21 C14 P2 Pd1 -50.2(2)
C4 C2 P2 O2 64.1(3)
C3 C2 P2 O2 -60.9(2)
C4 C2 P2 C14 -42.2(3)
C3 C2 P2 C14 -167.2(2)
C4 C2 P2 Pd1 -179.0(3)
C3 C2 P2 Pd1 55.9(3)
C15 C8 S1 Pd1 131.7(2)
C16 C8 S1 Pd1 -51.1(2)
